data_4105077
loop_
_publ_author_name
'Xiaofang Li'
'Masayoshi Nishiura'
'Lihong Hu'
'Kyouichi Mori'
'Zhaomin Hou'

_publ_section_title
;
 Alternating and Random Copolymerization of Isoprene and Ethylene
 Catalyzed by Cationic Half-Sandwich Scandium Alkyls
;
_journal_name_full 'Journal of the American Chemical Society'
_journal_page_first 13870
_journal_page_last 13882
_journal_paper_doi 10.1021/ja9056213
_journal_volume 131
_journal_year 2009
_chemical_formula_sum 'C31 H45 P Sc Si2'
_chemical_formula_weight 549.78
_chemical_name_common (CpPPh2)Sc(CH2SiMe3)2(thf)
_chemical_name_systematic
; 
 ? 
;
_space_group_IT_number 2
_symmetry_cell_setting triclinic
_symmetry_space_group_name_Hall '-P 1'
_symmetry_space_group_name_H-M 'P -1'
_atom_sites_solution_hydrogens geom
_atom_sites_solution_primary direct
_atom_sites_solution_secondary difmap
_audit_creation_method SHELXL-97
_cell_angle_alpha 83.223(4)
_cell_angle_beta 85.051(4)
_cell_angle_gamma 80.193(4)
_cell_formula_units_Z 2
_cell_length_a 10.627(3)
_cell_length_b 11.680(3)
_cell_length_c 13.541(4)
_cell_measurement_temperature 173(2)
_cell_volume 1640.9(8)
_computing_cell_refinement 'Bruker SMART'
_computing_data_collection 'Bruker SMART'
_computing_data_reduction 'Bruker SHELXTL'
_computing_molecular_graphics 'Bruker SHELXTL'
_computing_publication_material 'Bruker SHELXTL'
_computing_structure_refinement 'SHELXL-97 (Sheldrick, 1997)'
_computing_structure_solution 'SHELXS-97 (Sheldrick, 1990)'
_diffrn_ambient_temperature 173(2)
_diffrn_measured_fraction_theta_full 0.974
_diffrn_measured_fraction_theta_max 0.974
_diffrn_measurement_device_type 'CCD area detector'
_diffrn_measurement_method 'phi and omega scans'
_diffrn_radiation_monochromator graphite
_diffrn_radiation_source 'fine-focus sealed tube'
_diffrn_radiation_type MoK\a
_diffrn_radiation_wavelength 0.71073
_diffrn_reflns_av_R_equivalents 0.0319
_diffrn_reflns_av_sigmaI/netI 0.1165
_diffrn_reflns_limit_h_max 12
_diffrn_reflns_limit_h_min -12
_diffrn_reflns_limit_k_max 13
_diffrn_reflns_limit_k_min -13
_diffrn_reflns_limit_l_max 16
_diffrn_reflns_limit_l_min -8
_diffrn_reflns_number 8646
_diffrn_reflns_theta_full 25.07
_diffrn_reflns_theta_max 25.07
_diffrn_reflns_theta_min 1.52
_exptl_absorpt_coefficient_mu 0.363
_exptl_absorpt_correction_T_max 0.9476
_exptl_absorpt_correction_T_min 0.8990
_exptl_absorpt_correction_type multi-scan
_exptl_absorpt_process_details SADABS
_exptl_crystal_density_diffrn 1.113
_exptl_crystal_F_000 590
_exptl_crystal_size_max 0.30
_exptl_crystal_size_mid 0.20
_exptl_crystal_size_min 0.15
_refine_diff_density_max 0.493
_refine_diff_density_min -0.206
_refine_diff_density_rms 0.063
_refine_ls_extinction_method none
_refine_ls_goodness_of_fit_ref 1.001
_refine_ls_hydrogen_treatment none
_refine_ls_matrix_type full
_refine_ls_number_parameters 336
_refine_ls_number_reflns 5668
_refine_ls_number_restraints 0
_refine_ls_restrained_S_all 1.001
_refine_ls_R_factor_all 0.0998
_refine_ls_R_factor_gt 0.0537
_refine_ls_shift/su_max 0.000
_refine_ls_shift/su_mean 0.000
_refine_ls_structure_factor_coef Fsqd
_refine_ls_weighting_details 'calc w=1/[\s^2^(Fo^2^)+(0.0400P)^2^+0.0000P] where P=(Fo^2^+2Fc^2^)/3'
_refine_ls_weighting_scheme calc
_refine_ls_wR_factor_gt 0.1160
_refine_ls_wR_factor_ref 0.1253
_reflns_number_gt 3308
_reflns_number_total 5668
_reflns_threshold_expression >2sigma(I)
_cod_data_source_file ja9056213_si_001_5.cif
_cod_data_source_block 6
_cod_database_code 4105077

loop_
_symmetry_equiv_pos_as_xyz
'x, y, z'
'-x, -y, -z'

loop_
_atom_site_label
_atom_site_type_symbol
_atom_site_fract_x
_atom_site_fract_y
_atom_site_fract_z
_atom_site_U_iso_or_equiv
_atom_site_adp_type
_atom_site_occupancy
_atom_site_symmetry_multiplicity
_atom_site_calc_flag
_atom_site_refinement_flags
Sc1 Sc 0.19186(7) 0.78192(6) 0.26367(6) 0.0266(2) Uani 1 1 d .
Si1 Si 0.42168(11) 0.76993(10) 0.45091(9) 0.0349(3) Uani 1 1 d .
Si2 Si 0.1213(3) 1.0881(3) 0.3027(2) 0.0390(7) Uani 0.50 1 d P
Si3 Si 0.1622(3) 1.1185(3) 0.2526(2) 0.0344(7) Uani 0.50 1 d P
P1 P 0.37857(10) 0.67501(9) 0.13076(8) 0.0275(3) Uani 1 1 d .
C1 C 0.2895(4) 0.7129(4) 0.4021(3) 0.0381(11) Uani 1 1 d .
H1A H 0.2209 0.7145 0.4565 0.046 Uiso 1 1 d R
H1B H 0.3219 0.6293 0.3954 0.046 Uiso 1 1 d R
C2 C 0.5201(4) 0.8441(4) 0.3502(3) 0.0451(12) Uani 1 1 d .
H2A H 0.5599 0.7880 0.3038 0.068 Uiso 1 1 d R
H2B H 0.5870 0.8746 0.3798 0.068 Uiso 1 1 d R
H2C H 0.4652 0.9088 0.3142 0.068 Uiso 1 1 d R
C3 C 0.5365(4) 0.6542(4) 0.5200(3) 0.0533(13) Uani 1 1 d .
H3A H 0.4916 0.6201 0.5797 0.080 Uiso 1 1 d R
H3B H 0.6069 0.6891 0.5397 0.080 Uiso 1 1 d R
H3C H 0.5709 0.5930 0.4768 0.080 Uiso 1 1 d R
C4 C 0.3560(4) 0.8790(4) 0.5404(3) 0.0601(15) Uani 1 1 d .
H4A H 0.3005 0.9446 0.5060 0.090 Uiso 1 1 d R
H4B H 0.4267 0.9078 0.5664 0.090 Uiso 1 1 d R
H4C H 0.3063 0.8419 0.5957 0.090 Uiso 1 1 d R
C5 C 0.1933(4) 0.9707(4) 0.2198(3) 0.0400(11) Uani 1 1 d .
C6 C -0.0089(5) 1.1899(5) 0.2561(5) 0.091(2) Uani 1 1 d .
C7 C 0.0401(9) 1.0261(8) 0.4195(7) 0.056(3) Uani 0.50 1 d P
H7A H 0.1008 0.9655 0.4545 0.085 Uiso 0.50 1 d PR
H7B H -0.0325 0.9919 0.4029 0.085 Uiso 0.50 1 d PR
H7C H 0.0092 1.0883 0.4625 0.085 Uiso 0.50 1 d PR
C8 C 0.2482(5) 1.1482(5) 0.3536(4) 0.0759(18) Uani 1 1 d .
C9 C 0.2211(9) 1.2201(7) 0.1538(7) 0.061(3) Uani 0.50 1 d P
H9A H 0.1915 1.3004 0.1697 0.091 Uiso 0.50 1 d PR
H9B H 0.1885 1.2096 0.0905 0.091 Uiso 0.50 1 d PR
H9C H 0.3149 1.2049 0.1482 0.091 Uiso 0.50 1 d PR
C10 C 0.1005(3) 0.6429(3) 0.1734(3) 0.0281(10) Uani 1 1 d .
C11 C 0.0317(4) 0.7559(3) 0.1458(3) 0.0288(10) Uani 1 1 d .
C12 C -0.0375(4) 0.7957(4) 0.2329(3) 0.0354(11) Uani 1 1 d .
C13 C -0.0116(4) 0.7089(4) 0.3128(3) 0.0344(11) Uani 1 1 d .
C14 C 0.0742(4) 0.6134(3) 0.2766(3) 0.0299(10) Uani 1 1 d .
C15 C 0.0268(4) 0.8197(4) 0.0427(3) 0.0459(12) Uani 1 1 d .
H15A H 0.0920 0.8708 0.0325 0.069 Uiso 1 1 d R
H15B H -0.0581 0.8669 0.0350 0.069 Uiso 1 1 d R
H15C H 0.0433 0.7631 -0.0067 0.069 Uiso 1 1 d R
C16 C -0.1338(4) 0.9051(4) 0.2354(4) 0.0574(15) Uani 1 1 d .
H16A H -0.2168 0.8898 0.2186 0.086 Uiso 1 1 d R
H16B H -0.1056 0.9664 0.1869 0.086 Uiso 1 1 d R
H16C H -0.1419 0.9308 0.3023 0.086 Uiso 1 1 d R
C17 C -0.0730(4) 0.7101(4) 0.4176(3) 0.0599(15) Uani 1 1 d .
H17A H -0.1080 0.7907 0.4301 0.090 Uiso 1 1 d R
H17B H -0.0087 0.6771 0.4653 0.090 Uiso 1 1 d R
H17C H -0.1422 0.6633 0.4254 0.090 Uiso 1 1 d R
C18 C 0.1153(4) 0.4982(4) 0.3358(3) 0.0435(12) Uani 1 1 d .
H18A H 0.1416 0.5115 0.4006 0.065 Uiso 1 1 d R
H18B H 0.1874 0.4536 0.2995 0.065 Uiso 1 1 d R
H18C H 0.0437 0.4541 0.3462 0.065 Uiso 1 1 d R
C19 C 0.1779(3) 0.5634(3) 0.1023(3) 0.0351(11) Uani 1 1 d .
H19A H 0.1660 0.5994 0.0331 0.042 Uiso 1 1 d R
H19B H 0.1449 0.4882 0.1099 0.042 Uiso 1 1 d R
C20 C 0.3218(3) 0.5391(3) 0.1192(3) 0.0323(10) Uani 1 1 d .
H20A H 0.3698 0.5013 0.0626 0.039 Uiso 1 1 d R
H20B H 0.3369 0.4851 0.1807 0.039 Uiso 1 1 d R
C21 C 0.5461(4) 0.6239(3) 0.1572(3) 0.0279(10) Uani 1 1 d .
C22 C 0.5725(4) 0.5518(4) 0.2431(3) 0.0405(11) Uani 1 1 d .
H22 H 0.5038 0.5309 0.2874 0.049 Uiso 1 1 d R
C23 C 0.6978(4) 0.5086(4) 0.2663(4) 0.0477(13) Uani 1 1 d .
H23 H 0.7141 0.4585 0.3259 0.057 Uiso 1 1 d R
C24 C 0.7970(4) 0.5381(4) 0.2037(4) 0.0509(14) Uani 1 1 d .
H24 H 0.8826 0.5078 0.2191 0.061 Uiso 1 1 d R
C25 C 0.7731(4) 0.6118(4) 0.1179(4) 0.0497(13) Uani 1 1 d .
H25 H 0.8425 0.6335 0.0749 0.060 Uiso 1 1 d R
C26 C 0.6477(4) 0.6547(4) 0.0939(3) 0.0378(11) Uani 1 1 d .
H26 H 0.6317 0.7049 0.0342 0.045 Uiso 1 1 d R
C27 C 0.3854(3) 0.7502(3) 0.0060(3) 0.0282(10) Uani 1 1 d .
C28 C 0.3927(4) 0.8689(4) -0.0051(3) 0.0370(11) Uani 1 1 d .
H28 H 0.3911 0.9080 0.0528 0.044 Uiso 1 1 d R
C29 C 0.4022(4) 0.9314(4) -0.0980(3) 0.0428(12) Uani 1 1 d .
H29 H 0.4090 1.0119 -0.1035 0.051 Uiso 1 1 d R
C30 C 0.4016(4) 0.8769(4) -0.1820(3) 0.0442(12) Uani 1 1 d .
H30 H 0.4078 0.9193 -0.2460 0.053 Uiso 1 1 d R
C31 C 0.3921(4) 0.7594(4) -0.1727(3) 0.0453(12) Uani 1 1 d .
H31 H 0.3908 0.7217 -0.2309 0.054 Uiso 1 1 d R
C32 C 0.3844(4) 0.6959(4) -0.0802(3) 0.0354(11) Uani 1 1 d .
H32 H 0.3784 0.6152 -0.0754 0.043 Uiso 1 1 d R
H1 H 0.1552 0.9813 0.1574 0.052(14) Uiso 1 1 d R
H2 H 0.2716 0.9727 0.2104 0.036(13) Uiso 1 1 d R

loop_
_atom_site_aniso_label
_atom_site_aniso_U_11
_atom_site_aniso_U_22
_atom_site_aniso_U_33
_atom_site_aniso_U_23
_atom_site_aniso_U_13
_atom_site_aniso_U_12
Sc1 0.0262(4) 0.0278(5) 0.0266(5) -0.0070(4) -0.0024(4) -0.0037(3)
Si1 0.0385(7) 0.0396(8) 0.0295(8) -0.0051(6) -0.0092(6) -0.0097(6)
Si2 0.046(2) 0.0294(18) 0.042(2) -0.0103(15) -0.0022(16) -0.0019(14)
Si3 0.0399(18) 0.0273(17) 0.035(2) -0.0028(14) 0.0004(15) -0.0044(13)
P1 0.0291(6) 0.0272(6) 0.0265(7) -0.0063(5) -0.0009(5) -0.0033(5)
C1 0.040(3) 0.044(3) 0.032(3) -0.004(2) -0.005(2) -0.011(2)
C2 0.051(3) 0.041(3) 0.046(3) -0.006(2) -0.002(2) -0.016(2)
C3 0.054(3) 0.053(3) 0.056(3) 0.001(3) -0.020(3) -0.015(3)
C4 0.067(3) 0.067(4) 0.045(3) -0.020(3) -0.006(3) 0.002(3)
C5 0.042(3) 0.040(3) 0.039(3) -0.006(2) -0.005(2) -0.008(2)
C6 0.057(4) 0.090(5) 0.124(6) -0.052(4) -0.020(4) 0.028(3)
C7 0.058(6) 0.067(7) 0.049(7) -0.029(6) 0.007(5) -0.015(5)
C8 0.072(4) 0.074(4) 0.091(5) -0.049(4) -0.025(3) 0.002(3)
C9 0.080(8) 0.033(6) 0.072(8) 0.001(5) -0.011(6) -0.017(5)
C10 0.024(2) 0.033(3) 0.030(3) -0.004(2) -0.0072(19) -0.0087(18)
C11 0.032(2) 0.029(2) 0.027(3) 0.003(2) -0.011(2) -0.0094(19)
C12 0.025(2) 0.035(3) 0.048(3) -0.009(2) -0.003(2) -0.0034(19)
C13 0.030(2) 0.043(3) 0.034(3) -0.009(2) 0.001(2) -0.015(2)
C14 0.028(2) 0.031(2) 0.033(3) 0.000(2) -0.006(2) -0.0108(19)
C15 0.050(3) 0.044(3) 0.045(3) 0.004(2) -0.021(2) -0.009(2)
C16 0.032(3) 0.051(3) 0.088(4) -0.015(3) -0.008(3) 0.003(2)
C17 0.056(3) 0.084(4) 0.046(3) -0.023(3) 0.020(3) -0.030(3)
C18 0.047(3) 0.042(3) 0.045(3) 0.003(2) -0.010(2) -0.016(2)
C19 0.037(2) 0.038(3) 0.035(3) -0.013(2) -0.002(2) -0.012(2)
C20 0.037(2) 0.024(2) 0.036(3) -0.008(2) -0.001(2) -0.0030(19)
C21 0.028(2) 0.029(2) 0.029(3) -0.011(2) -0.002(2) -0.0055(19)
C22 0.036(3) 0.047(3) 0.039(3) -0.007(2) -0.002(2) -0.005(2)
C23 0.044(3) 0.050(3) 0.051(3) -0.004(3) -0.017(3) -0.004(2)
C24 0.030(3) 0.053(3) 0.073(4) -0.022(3) -0.017(3) 0.001(2)
C25 0.032(3) 0.062(4) 0.059(4) -0.020(3) 0.003(2) -0.014(2)
C26 0.037(3) 0.041(3) 0.037(3) -0.010(2) -0.008(2) -0.006(2)
C27 0.023(2) 0.031(2) 0.029(3) -0.006(2) 0.0001(18) 0.0008(18)
C28 0.042(3) 0.039(3) 0.032(3) -0.012(2) -0.003(2) -0.007(2)
C29 0.051(3) 0.035(3) 0.042(3) -0.003(2) -0.005(2) -0.007(2)
C30 0.052(3) 0.049(3) 0.029(3) 0.003(2) -0.005(2) -0.004(2)
C31 0.054(3) 0.055(3) 0.027(3) -0.013(3) -0.006(2) -0.004(3)
C32 0.039(3) 0.032(3) 0.036(3) -0.009(2) -0.002(2) -0.004(2)

loop_
_atom_type_symbol
_atom_type_description
_atom_type_scat_dispersion_real
_atom_type_scat_dispersion_imag
_atom_type_scat_source
C C 0.0033 0.0016 'International Tables Vol C Tables 4.2.6.8 and 6.1.1.4'
H H 0.0000 0.0000 'International Tables Vol C Tables 4.2.6.8 and 6.1.1.4'
Si Si 0.0817 0.0704 'International Tables Vol C Tables 4.2.6.8 and 6.1.1.4'
P P 0.1023 0.0942 'International Tables Vol C Tables 4.2.6.8 and 6.1.1.4'
Sc Sc 0.2519 0.3716 'International Tables Vol C Tables 4.2.6.8 and 6.1.1.4'

loop_
_geom_angle_atom_site_label_1
_geom_angle_atom_site_label_2
_geom_angle_atom_site_label_3
_geom_angle
C5 Sc1 C1 113.88(15)
C5 Sc1 C13 120.51(16)
C1 Sc1 C13 97.37(15)
C5 Sc1 C12 93.58(15)
C1 Sc1 C12 128.49(15)
C13 Sc1 C12 32.97(13)
C5 Sc1 C14 148.24(15)
C1 Sc1 C14 92.04(14)
C13 Sc1 C14 33.33(12)
C12 Sc1 C14 54.93(13)
C5 Sc1 C10 127.65(15)
C1 Sc1 C10 118.45(14)
C13 Sc1 C10 54.68(13)
C12 Sc1 C10 54.56(12)
C14 Sc1 C10 32.92(12)
C5 Sc1 C11 97.21(15)
C1 Sc1 C11 146.84(14)
C13 Sc1 C11 54.77(13)
C12 Sc1 C11 33.01(12)
C14 Sc1 C11 54.84(13)
C10 Sc1 C11 32.90(12)
C5 Sc1 P1 103.05(12)
C1 Sc1 P1 96.91(11)
C13 Sc1 P1 122.63(10)
C12 Sc1 P1 119.16(10)
C14 Sc1 P1 91.00(10)
C10 Sc1 P1 69.73(9)
C11 Sc1 P1 86.51(10)
C1 Si1 C2 112.54(19)
C1 Si1 C4 110.2(2)
C2 Si1 C4 107.4(2)
C1 Si1 C3 113.66(19)
C2 Si1 C3 106.2(2)
C4 Si1 C3 106.5(2)
Si3 Si2 C6 82.8(4)
Si3 Si2 C8 74.4(4)
C6 Si2 C8 116.8(3)
Si3 Si2 C7 175.2(5)
C6 Si2 C7 99.3(4)
C8 Si2 C7 100.9(4)
Si2 Si3 C5 82.7(4)
Si2 Si3 C8 78.8(4)
C5 Si3 C8 116.4(3)
Si2 Si3 C9 164.3(5)
C5 Si3 C9 111.7(4)
C8 Si3 C9 99.1(4)
Si2 Si3 C6 70.4(4)
C5 Si3 C6 115.8(3)
C8 Si3 C6 113.8(3)
C9 Si3 C6 96.8(4)
C27 P1 C20 105.81(18)
C27 P1 C21 104.72(18)
C20 P1 C21 102.17(17)
C27 P1 Sc1 114.90(12)
C20 P1 Sc1 102.32(13)
C21 P1 Sc1 124.67(12)
Si1 C1 Sc1 126.6(2)
Si3 C5 Sc1 149.2(3)
Si2 C6 Si3 26.80(12)
Si3 C8 Si2 26.88(12)
C14 C10 C11 108.5(3)
C14 C10 C19 125.8(4)
C11 C10 C19 125.4(4)
C14 C10 Sc1 72.8(2)
C11 C10 Sc1 73.7(2)
C19 C10 Sc1 124.2(2)
C12 C11 C10 107.3(4)
C12 C11 C15 125.8(4)
C10 C11 C15 126.8(4)
C12 C11 Sc1 72.4(2)
C10 C11 Sc1 73.4(2)
C15 C11 Sc1 122.0(3)
C13 C12 C11 108.4(3)
C13 C12 C16 126.1(4)
C11 C12 C16 125.0(4)
C13 C12 Sc1 72.9(2)
C11 C12 Sc1 74.5(2)
C16 C12 Sc1 124.3(3)
C12 C13 C14 108.4(4)
C12 C13 C17 126.4(4)
C14 C13 C17 124.9(4)
C12 C13 Sc1 74.1(2)
C14 C13 Sc1 74.1(2)
C17 C13 Sc1 122.3(3)
C10 C14 C13 107.3(4)
C10 C14 C18 127.1(4)
C13 C14 C18 125.2(4)
C10 C14 Sc1 74.3(2)
C13 C14 Sc1 72.6(2)
C18 C14 Sc1 124.0(3)
C10 C19 C20 113.2(3)
C19 C20 P1 110.1(3)
C22 C21 C26 118.6(4)
C22 C21 P1 118.6(3)
C26 C21 P1 122.8(3)
C21 C22 C23 121.2(4)
C24 C23 C22 120.0(5)
C23 C24 C25 119.9(4)
C24 C25 C26 120.4(4)
C21 C26 C25 119.9(4)
C28 C27 C32 117.8(4)
C28 C27 P1 118.5(3)
C32 C27 P1 123.8(3)
C29 C28 C27 121.8(4)
C30 C29 C28 119.9(4)
C29 C30 C31 119.3(4)
C32 C31 C30 121.2(4)
C31 C32 C27 120.1(4)

loop_
_geom_bond_atom_site_label_1
_geom_bond_atom_site_label_2
_geom_bond_distance
Sc1 C5 2.217(4)
Sc1 C1 2.222(4)
Sc1 C13 2.468(4)
Sc1 C12 2.483(4)
Sc1 C14 2.487(4)
Sc1 C10 2.506(4)
Sc1 C11 2.510(4)
Sc1 P1 2.7939(13)
Si1 C1 1.853(4)
Si1 C2 1.868(4)
Si1 C4 1.869(4)
Si1 C3 1.879(4)
Si2 Si3 0.848(3)
Si2 C6 1.772(6)
Si2 C8 1.840(6)
Si2 C7 1.865(9)
Si3 C5 1.802(5)
Si3 C8 1.806(6)
Si3 C9 1.823(10)
Si3 C6 1.866(6)
P1 C27 1.812(4)
P1 C20 1.820(4)
P1 C21 1.830(4)
C10 C14 1.415(5)
C10 C11 1.420(5)
C10 C19 1.510(5)
C11 C12 1.419(5)
C11 C15 1.504(5)
C12 C13 1.405(6)
C12 C16 1.496(5)
C13 C14 1.421(5)
C13 C17 1.510(6)
C14 C18 1.501(5)
C19 C20 1.539(5)
C21 C22 1.373(5)
C21 C26 1.390(5)
C22 C23 1.390(5)
C23 C24 1.360(6)
C24 C25 1.376(6)
C25 C26 1.394(5)
C27 C28 1.391(5)
C27 C32 1.395(5)
C28 C29 1.383(6)
C29 C30 1.368(5)
C30 C31 1.383(6)
C31 C32 1.381(6)
